data_4076540
loop_
_publ_author_name
'West, Joseph K.'
'Stahl, Lothar'

_publ_section_title
;
 Insertions of Cyclic and Acyclic Germanium and Tin Heterocarbenoids into
 Phosphorus--Chlorine Bonds: Syntheses, Structures, and Reactivities
;
_journal_issue 5
_journal_name_full Organometallics
_journal_page_first 2042
_journal_paper_doi 10.1021/om3000168
_journal_volume 31
_journal_year 2012
_chemical_formula_sum 'C24 H57 Cl2 N4 P Si2 Sn2'
_chemical_formula_weight 797.17
_chemical_name_systematic
;

 ?

;
_space_group_IT_number 2
_symmetry_cell_setting triclinic
_symmetry_space_group_name_Hall '-P 1'
_symmetry_space_group_name_H-M 'P -1'
_atom_sites_solution_hydrogens geom
_atom_sites_solution_primary direct
_atom_sites_solution_secondary difmap
_audit_creation_method SHELXL-97
_cell_angle_alpha 93.611(2)
_cell_angle_beta 106.664(2)
_cell_angle_gamma 100.286(2)
_cell_formula_units_Z 4
_cell_length_a 12.4363(14)
_cell_length_b 16.8886(19)
_cell_length_c 19.353(2)
_cell_measurement_reflns_used 8151
_cell_measurement_temperature 173(2)
_cell_measurement_theta_max 28.24
_cell_measurement_theta_min 2.21
_cell_volume 3803.2(7)
_computing_cell_refinement 'Bruker SMART'
_computing_data_collection 'Bruker SMART'
_computing_data_reduction 'Bruker SAINT'
_computing_molecular_graphics 'Bruker SHELXTL'
_computing_publication_material 'Bruker SHELXTL'
_computing_structure_refinement 'SHELXL-97 (Sheldrick, 1997)'
_computing_structure_solution 'SHELXS-97 (Sheldrick, 1990)'
_diffrn_ambient_temperature 173(2)
_diffrn_measured_fraction_theta_full 0.992
_diffrn_measured_fraction_theta_max 0.992
_diffrn_measurement_device_type 'CCD area detector'
_diffrn_measurement_method 'phi and omega scans'
_diffrn_radiation_monochromator graphite
_diffrn_radiation_source 'fine-focus sealed tube'
_diffrn_radiation_type MoK\a
_diffrn_radiation_wavelength 0.71073
_diffrn_reflns_av_R_equivalents 0.0164
_diffrn_reflns_av_sigmaI/netI 0.0236
_diffrn_reflns_limit_h_max 15
_diffrn_reflns_limit_h_min -15
_diffrn_reflns_limit_k_max 20
_diffrn_reflns_limit_k_min -20
_diffrn_reflns_limit_l_max 23
_diffrn_reflns_limit_l_min -23
_diffrn_reflns_number 29902
_diffrn_reflns_theta_full 26.00
_diffrn_reflns_theta_max 26.00
_diffrn_reflns_theta_min 1.55
_exptl_absorpt_coefficient_mu 1.577
_exptl_absorpt_correction_T_max 0.866
_exptl_absorpt_correction_T_min 0.740
_exptl_absorpt_correction_type multi-scan
_exptl_absorpt_process_details SADABS
_exptl_crystal_colour yellow
_exptl_crystal_density_diffrn 1.392
_exptl_crystal_density_meas 0
_exptl_crystal_density_method 'not measured'
_exptl_crystal_description chunk
_exptl_crystal_F_000 1624
_exptl_crystal_size_max 0.48
_exptl_crystal_size_mid 0.42
_exptl_crystal_size_min 0.19
_refine_diff_density_max 1.247
_refine_diff_density_min -0.700
_refine_diff_density_rms 0.082
_refine_ls_extinction_method none
_refine_ls_goodness_of_fit_ref 1.036
_refine_ls_hydrogen_treatment constr
_refine_ls_matrix_type full
_refine_ls_number_parameters 671
_refine_ls_number_reflns 14842
_refine_ls_number_restraints 6
_refine_ls_restrained_S_all 1.039
_refine_ls_R_factor_all 0.0367
_refine_ls_R_factor_gt 0.0316
_refine_ls_shift/su_max 0.003
_refine_ls_shift/su_mean 0.000
_refine_ls_structure_factor_coef Fsqd
_refine_ls_weighting_details 'calc w=1/[\s^2^(Fo^2^)+(0.0442P)^2^+3.8771P] where P=(Fo^2^+2Fc^2^)/3'
_refine_ls_weighting_scheme calc
_refine_ls_wR_factor_gt 0.0811
_refine_ls_wR_factor_ref 0.0853
_reflns_number_gt 13009
_reflns_number_total 14842
_reflns_threshold_expression >2sigma(I)
_cod_data_source_file om3000168_si_001.cif
_cod_data_source_block 9
_cod_depositor_comments
;
The following automatic conversions were performed:

'_symmetry_cell_setting' value 'Triclinic' changed to 'triclinic'
according to /home/saulius/struct/CIF-dictionaries/cif_core.dic
dictionary named 'cif_core.dic' version 2.4.1 from 2010-06-29.

Automatic conversion script
Id: cif_fix_values 1715 2011-07-08 13:25:40Z adriana 
;
_cod_original_cell_volume 3803.3(7)
_cod_original_sg_symbol_H-M P-1
_cod_database_code 4076540

loop_
_symmetry_equiv_pos_as_xyz
'x, y, z'
'-x, -y, -z'

loop_
_atom_site_label
_atom_site_type_symbol
_atom_site_fract_x
_atom_site_fract_y
_atom_site_fract_z
_atom_site_U_iso_or_equiv
_atom_site_adp_type
_atom_site_occupancy
_atom_site_symmetry_multiplicity
_atom_site_calc_flag
_atom_site_refinement_flags
_atom_site_disorder_assembly
_atom_site_disorder_group
Sn1 Sn 0.280697(18) 0.326483(13) 0.721302(11) 0.03461(6) Uani 1 1 d . . .
Sn2 Sn -0.015717(18) 0.184115(13) 0.612610(11) 0.03395(6) Uani 1 1 d . . .
Sn3 Sn 0.759488(17) 0.809228(12) 0.890793(11) 0.03172(6) Uani 1 1 d . . .
Sn4 Sn 0.911501(19) 0.635017(13) 0.854964(12) 0.03563(6) Uani 1 1 d . . .
P1 P 0.10240(7) 0.24516(5) 0.73812(4) 0.03159(16) Uani 1 1 d . . .
P2 P 0.79892(7) 0.67826(5) 0.93456(4) 0.03086(16) Uani 1 1 d . . .
Si1 Si 0.44038(8) 0.32580(6) 0.64551(5) 0.0440(2) Uani 1 1 d . . .
Si2 Si -0.23608(8) 0.09307(6) 0.54474(5) 0.0441(2) Uani 1 1 d . . .
Si3 Si 0.62602(9) 0.91993(6) 0.90998(6) 0.0499(2) Uani 1 1 d . . .
Si4 Si 1.09318(10) 0.69171(6) 0.80173(6) 0.0489(2) Uani 1 1 d . . .
Cl1 Cl 0.34710(9) 0.41487(7) 0.83253(5) 0.0651(3) Uani 1 1 d . . .
Cl2 Cl 0.12091(8) 0.18475(7) 0.54970(6) 0.0638(3) Uani 1 1 d . . .
Cl3 Cl 0.91546(8) 0.85406(6) 0.84719(6) 0.0530(2) Uani 1 1 d . . .
Cl4 Cl 0.86791(11) 0.49159(6) 0.85315(7) 0.0673(3) Uani 1 1 d . . .
N1 N 0.3364(2) 0.38217(16) 0.64438(14) 0.0381(6) Uani 1 1 d . . .
N2 N 0.4064(3) 0.2698(2) 0.71108(17) 0.0507(8) Uani 1 1 d . . .
N3 N -0.1710(2) 0.19401(18) 0.54590(15) 0.0410(6) Uani 1 1 d . . .
N4 N -0.1138(2) 0.07279(17) 0.60422(16) 0.0441(7) Uani 1 1 d . . .
N5 N 0.7478(2) 0.89459(16) 0.96473(14) 0.0380(6) Uani 1 1 d . . .
N6 N 0.6191(3) 0.85109(18) 0.83693(16) 0.0472(7) Uani 1 1 d . A .
N7 N 1.0830(3) 0.6769(2) 0.88745(17) 0.0498(7) Uani 1 1 d . . .
N8 N 0.9476(3) 0.65753(18) 0.76205(15) 0.0474(7) Uani 1 1 d . B .
C1 C 0.0191(3) 0.3158(2) 0.77059(17) 0.0373(7) Uani 1 1 d . . .
C2 C -0.1065(3) 0.2708(3) 0.7489(2) 0.0549(10) Uani 1 1 d . . .
H2A H -0.1108 0.2181 0.7676 0.082 Uiso 1 1 calc R . .
H2B H -0.1383 0.2626 0.6959 0.082 Uiso 1 1 calc R . .
H2C H -0.1507 0.3030 0.7695 0.082 Uiso 1 1 calc R . .
C3 C 0.0285(3) 0.3970(2) 0.7405(2) 0.0502(9) Uani 1 1 d . . .
H3A H -0.0186 0.4293 0.7580 0.075 Uiso 1 1 calc R . .
H3B H 0.0014 0.3879 0.6873 0.075 Uiso 1 1 calc R . .
H3C H 0.1087 0.4260 0.7569 0.075 Uiso 1 1 calc R . .
C4 C 0.0675(3) 0.3279(2) 0.85340(18) 0.0499(9) Uani 1 1 d . . .
H4A H 0.1497 0.3518 0.8677 0.075 Uiso 1 1 calc R . .
H4B H 0.0560 0.2755 0.8720 0.075 Uiso 1 1 calc R . .
H4C H 0.0279 0.3643 0.8736 0.075 Uiso 1 1 calc R . .
C5 C 0.6541(3) 0.6070(2) 0.91179(19) 0.0398(7) Uani 1 1 d . . .
C6 C 0.6736(3) 0.5359(2) 0.9565(2) 0.0508(9) Uani 1 1 d . . .
H6A H 0.6005 0.4977 0.9478 0.076 Uiso 1 1 calc R . .
H6B H 0.7047 0.5565 1.0082 0.076 Uiso 1 1 calc R . .
H6C H 0.7279 0.5083 0.9419 0.076 Uiso 1 1 calc R . .
C7 C 0.6003(3) 0.5761(2) 0.8316(2) 0.0566(10) Uani 1 1 d . . .
H7A H 0.6466 0.5413 0.8163 0.085 Uiso 1 1 calc R . .
H7B H 0.5973 0.6222 0.8032 0.085 Uiso 1 1 calc R . .
H7C H 0.5224 0.5449 0.8234 0.085 Uiso 1 1 calc R . .
C8 C 0.5755(3) 0.6526(2) 0.9388(3) 0.0607(11) Uani 1 1 d . . .
H8A H 0.5589 0.6963 0.9090 0.091 Uiso 1 1 calc R . .
H8B H 0.6135 0.6757 0.9896 0.091 Uiso 1 1 calc R . .
H8C H 0.5037 0.6151 0.9352 0.091 Uiso 1 1 calc R . .
C10 C 0.3061(3) 0.4528(2) 0.60873(19) 0.0456(8) Uani 1 1 d . . .
C11 C 0.3487(5) 0.4580(3) 0.5424(3) 0.0742(13) Uani 1 1 d . . .
H11A H 0.4326 0.4668 0.5579 0.111 Uiso 1 1 calc R . .
H11B H 0.3244 0.5033 0.5170 0.111 Uiso 1 1 calc R . .
H11C H 0.3164 0.4073 0.5095 0.111 Uiso 1 1 calc R . .
C12 C 0.3615(5) 0.5309(3) 0.6599(3) 0.0849(16) Uani 1 1 d . . .
H12A H 0.3347 0.5289 0.7029 0.127 Uiso 1 1 calc R . .
H12B H 0.3404 0.5771 0.6350 0.127 Uiso 1 1 calc R . .
H12C H 0.4450 0.5368 0.6750 0.127 Uiso 1 1 calc R . .
C13 C 0.1770(4) 0.4433(3) 0.5833(3) 0.0776(14) Uani 1 1 d . . .
H13A H 0.1424 0.3921 0.5515 0.116 Uiso 1 1 calc R . .
H13B H 0.1567 0.4886 0.5564 0.116 Uiso 1 1 calc R . .
H13C H 0.1483 0.4432 0.6254 0.116 Uiso 1 1 calc R . .
C14 C 0.4184(4) 0.2644(3) 0.5568(2) 0.0582(10) Uani 1 1 d . . .
H14A H 0.3380 0.2362 0.5373 0.087 Uiso 1 1 calc R . .
H14B H 0.4679 0.2247 0.5643 0.087 Uiso 1 1 calc R . .
H14C H 0.4378 0.3004 0.5224 0.087 Uiso 1 1 calc R . .
C15 C 0.5901(3) 0.3878(3) 0.6737(3) 0.0709(13) Uani 1 1 d . . .
H15A H 0.6072 0.4174 0.7221 0.106 Uiso 1 1 calc R . .
H15B H 0.5970 0.4265 0.6388 0.106 Uiso 1 1 calc R . .
H15C H 0.6444 0.3520 0.6750 0.106 Uiso 1 1 calc R . .
C16 C -0.3613(3) 0.0830(3) 0.5806(3) 0.0647(11) Uani 1 1 d . . .
H16A H -0.3834 0.0268 0.5893 0.097 Uiso 1 1 calc R . .
H16B H -0.4258 0.0980 0.5450 0.097 Uiso 1 1 calc R . .
H16C H -0.3405 0.1189 0.6262 0.097 Uiso 1 1 calc R . .
C17 C -0.2847(4) 0.0301(3) 0.4547(2) 0.0740(13) Uani 1 1 d . . .
H17A H -0.2206 0.0339 0.4343 0.111 Uiso 1 1 calc R . .
H17B H -0.3474 0.0499 0.4218 0.111 Uiso 1 1 calc R . .
H17C H -0.3115 -0.0265 0.4606 0.111 Uiso 1 1 calc R . .
C18 C 0.6470(5) 1.0278(3) 0.8921(3) 0.0812(15) Uani 1 1 d . . .
H18A H 0.6632 1.0631 0.9375 0.122 Uiso 1 1 calc R . .
H18B H 0.5773 1.0368 0.8569 0.122 Uiso 1 1 calc R . .
H18C H 0.7116 1.0402 0.8724 0.122 Uiso 1 1 calc R . .
C19 C 0.4992(4) 0.8975(3) 0.9443(3) 0.0844(16) Uani 1 1 d . . .
H19A H 0.4837 0.8401 0.9511 0.127 Uiso 1 1 calc R . .
H19B H 0.4321 0.9099 0.9090 0.127 Uiso 1 1 calc R . .
H19C H 0.5152 0.9309 0.9908 0.127 Uiso 1 1 calc R . .
C20 C 0.4533(4) 0.2059(3) 0.7504(2) 0.0610(11) Uani 1 1 d . . .
C21 C 0.3602(6) 0.1304(4) 0.7373(5) 0.134(3) Uani 1 1 d . . .
H21A H 0.2978 0.1430 0.7546 0.201 Uiso 1 1 calc R . .
H21B H 0.3922 0.0881 0.7637 0.201 Uiso 1 1 calc R . .
H21C H 0.3306 0.1112 0.6852 0.201 Uiso 1 1 calc R . .
C22 C 0.4861(8) 0.2303(4) 0.8305(3) 0.134(3) Uani 1 1 d . . .
H22A H 0.5524 0.2757 0.8450 0.201 Uiso 1 1 calc R . .
H22B H 0.5058 0.1843 0.8564 0.201 Uiso 1 1 calc R . .
H22C H 0.4215 0.2469 0.8427 0.201 Uiso 1 1 calc R . .
C23 C 0.5523(9) 0.1893(7) 0.7308(6) 0.248(8) Uani 1 1 d . . .
H23A H 0.5287 0.1680 0.6793 0.373 Uiso 1 1 calc R . .
H23B H 0.5848 0.1493 0.7604 0.373 Uiso 1 1 calc R . .
H23C H 0.6102 0.2396 0.7396 0.373 Uiso 1 1 calc R . .
C24 C 1.1489(4) 0.7984(2) 0.7897(2) 0.0582(10) Uani 1 1 d . . .
H24A H 1.0987 0.8331 0.7999 0.087 Uiso 1 1 calc R . .
H24B H 1.1508 0.8008 0.7396 0.087 Uiso 1 1 calc R . .
H24C H 1.2266 0.8173 0.8232 0.087 Uiso 1 1 calc R . .
C25 C 1.1832(5) 0.6291(3) 0.7702(3) 0.0851(17) Uani 1 1 d . . .
H25A H 1.1577 0.5722 0.7757 0.128 Uiso 1 1 calc R . .
H25B H 1.2637 0.6480 0.7993 0.128 Uiso 1 1 calc R . .
H25C H 1.1756 0.6344 0.7190 0.128 Uiso 1 1 calc R . .
C30 C -0.2012(3) 0.2548(3) 0.4964(2) 0.0551(10) Uani 1 1 d . . .
C31 C -0.1702(5) 0.2376(4) 0.4265(3) 0.097(2) Uani 1 1 d . . .
H31A H -0.0876 0.2396 0.4386 0.145 Uiso 1 1 calc R . .
H31B H -0.1908 0.2786 0.3943 0.145 Uiso 1 1 calc R . .
H31C H -0.2123 0.1838 0.4020 0.145 Uiso 1 1 calc R . .
C32 C -0.3305(4) 0.2504(3) 0.4764(3) 0.0729(13) Uani 1 1 d . . .
H32A H -0.3714 0.1963 0.4518 0.109 Uiso 1 1 calc R . .
H32B H -0.3513 0.2912 0.4439 0.109 Uiso 1 1 calc R . .
H32C H -0.3516 0.2610 0.5206 0.109 Uiso 1 1 calc R . .
C33 C -0.1412(5) 0.3384(3) 0.5349(3) 0.0921(19) Uani 1 1 d . . .
H33A H -0.1597 0.3464 0.5804 0.138 Uiso 1 1 calc R . .
H33B H -0.1669 0.3792 0.5038 0.138 Uiso 1 1 calc R . .
H33C H -0.0582 0.3439 0.5455 0.138 Uiso 1 1 calc R . .
C40 C -0.0902(4) 0.0059(2) 0.6480(3) 0.0639(11) Uani 1 1 d . . .
C41 C -0.0993(6) 0.0261(3) 0.7230(3) 0.110(2) Uani 1 1 d . . .
H41A H -0.0453 0.0769 0.7462 0.165 Uiso 1 1 calc R . .
H41B H -0.0809 -0.0177 0.7523 0.165 Uiso 1 1 calc R . .
H41C H -0.1776 0.0324 0.7191 0.165 Uiso 1 1 calc R . .
C42 C -0.1791(5) -0.0718(3) 0.6104(3) 0.0795(14) Uani 1 1 d . . .
H42A H -0.2562 -0.0636 0.6076 0.119 Uiso 1 1 calc R . .
H42B H -0.1629 -0.1170 0.6384 0.119 Uiso 1 1 calc R . .
H42C H -0.1748 -0.0844 0.5612 0.119 Uiso 1 1 calc R . .
C43 C 0.0279(5) -0.0076(4) 0.6513(5) 0.135(3) Uani 1 1 d . . .
H43A H 0.0333 -0.0154 0.6019 0.202 Uiso 1 1 calc R . .
H43B H 0.0413 -0.0559 0.6753 0.202 Uiso 1 1 calc R . .
H43C H 0.0856 0.0397 0.6788 0.202 Uiso 1 1 calc R . .
C50 C 0.8095(3) 0.9133(2) 1.04295(18) 0.0442(8) Uani 1 1 d . . .
C51 C 0.9338(3) 0.9053(3) 1.0561(2) 0.0532(9) Uani 1 1 d . . .
H51A H 0.9361 0.8492 1.0411 0.080 Uiso 1 1 calc R . .
H51B H 0.9759 0.9196 1.1079 0.080 Uiso 1 1 calc R . .
H51C H 0.9695 0.9418 1.0278 0.080 Uiso 1 1 calc R . .
C52 C 0.7546(4) 0.8537(3) 1.0850(2) 0.0696(12) Uani 1 1 d . . .
H52A H 0.6757 0.8600 1.0789 0.104 Uiso 1 1 calc R . .
H52B H 0.7987 0.8646 1.1367 0.104 Uiso 1 1 calc R . .
H52C H 0.7541 0.7982 1.0665 0.104 Uiso 1 1 calc R . .
C53 C 0.8077(4) 0.9996(3) 1.0690(2) 0.0707(13) Uani 1 1 d . . .
H53A H 0.8434 1.0372 1.0416 0.106 Uiso 1 1 calc R . .
H53B H 0.8504 1.0121 1.1209 0.106 Uiso 1 1 calc R . .
H53C H 0.7282 1.0052 1.0615 0.106 Uiso 1 1 calc R . .
C60 C 0.5495(3) 0.8368(2) 0.7606(2) 0.0550(10) Uani 1 1 d D . .
C61A C 0.4457(8) 0.7702(6) 0.7554(5) 0.073(3) Uiso 0.508(7) 1 d PD A 1
H61A H 0.4718 0.7242 0.7787 0.110 Uiso 0.508(7) 1 calc PR A 1
H61B H 0.4027 0.7522 0.7042 0.110 Uiso 0.508(7) 1 calc PR A 1
H61C H 0.3962 0.7913 0.7801 0.110 Uiso 0.508(7) 1 calc PR A 1
C62A C 0.6119(9) 0.7940(6) 0.7136(5) 0.075(3) Uiso 0.508(7) 1 d PD A 1
H62A H 0.6789 0.8325 0.7105 0.113 Uiso 0.508(7) 1 calc PR A 1
H62B H 0.5590 0.7753 0.6647 0.113 Uiso 0.508(7) 1 calc PR A 1
H62C H 0.6368 0.7474 0.7364 0.113 Uiso 0.508(7) 1 calc PR A 1
C63A C 0.5225(11) 0.9082(7) 0.7266(7) 0.099(4) Uiso 0.508(7) 1 d PD A 1
H63A H 0.4755 0.9336 0.7507 0.149 Uiso 0.508(7) 1 calc PR A 1
H63B H 0.4801 0.8923 0.6751 0.149 Uiso 0.508(7) 1 calc PR A 1
H63C H 0.5938 0.9469 0.7313 0.149 Uiso 0.508(7) 1 calc PR A 1
C61B C 0.4335(9) 0.8667(7) 0.7541(6) 0.082(3) Uiso 0.492(7) 1 d PD A 2
H61D H 0.4511 0.9234 0.7754 0.123 Uiso 0.492(7) 1 calc PR A 2
H61E H 0.3893 0.8332 0.7802 0.123 Uiso 0.492(7) 1 calc PR A 2
H61F H 0.3886 0.8619 0.7028 0.123 Uiso 0.492(7) 1 calc PR A 2
C62B C 0.5175(10) 0.7516(6) 0.7305(6) 0.084(3) Uiso 0.492(7) 1 d PD A 2
H62D H 0.4668 0.7459 0.6805 0.125 Uiso 0.492(7) 1 calc PR A 2
H62E H 0.4776 0.7202 0.7600 0.125 Uiso 0.492(7) 1 calc PR A 2
H62F H 0.5867 0.7313 0.7308 0.125 Uiso 0.492(7) 1 calc PR A 2
C63B C 0.6093(9) 0.8918(6) 0.7208(6) 0.080(3) Uiso 0.492(7) 1 d PD A 2
H63D H 0.6763 0.8719 0.7158 0.120 Uiso 0.492(7) 1 calc PR A 2
H63E H 0.6341 0.9463 0.7478 0.120 Uiso 0.492(7) 1 calc PR A 2
H63F H 0.5570 0.8938 0.6725 0.120 Uiso 0.492(7) 1 calc PR A 2
C70 C 1.1658(3) 0.6922(3) 0.9599(2) 0.0547(10) Uani 1 1 d . . .
C71 C 1.1701(8) 0.7725(4) 0.9924(4) 0.183(5) Uani 1 1 d . . .
H71A H 1.2475 0.8054 1.0023 0.274 Uiso 1 1 calc R . .
H71B H 1.1511 0.7688 1.0380 0.274 Uiso 1 1 calc R . .
H71C H 1.1147 0.7978 0.9590 0.274 Uiso 1 1 calc R . .
C72 C 1.2779(5) 0.6762(6) 0.9548(4) 0.150(4) Uani 1 1 d . . .
H72A H 1.2653 0.6233 0.9266 0.225 Uiso 1 1 calc R . .
H72B H 1.3296 0.6763 1.0038 0.225 Uiso 1 1 calc R . .
H72C H 1.3125 0.7186 0.9308 0.225 Uiso 1 1 calc R . .
C73 C 1.1266(5) 0.6301(4) 1.0066(3) 0.1013(19) Uani 1 1 d . . .
H73A H 1.0508 0.6355 1.0097 0.152 Uiso 1 1 calc R . .
H73B H 1.1817 0.6398 1.0555 0.152 Uiso 1 1 calc R . .
H73C H 1.1221 0.5753 0.9846 0.152 Uiso 1 1 calc R . .
C80 C 0.8735(4) 0.6402(2) 0.6855(2) 0.0545(10) Uani 1 1 d D . .
C81A C 0.7452(7) 0.6411(6) 0.6798(5) 0.079(3) Uiso 0.616(9) 1 d PD B 1
H81A H 0.6976 0.6271 0.6290 0.118 Uiso 0.616(9) 1 calc PR B 1
H81B H 0.7395 0.6953 0.6977 0.118 Uiso 0.616(9) 1 calc PR B 1
H81C H 0.7184 0.6015 0.7093 0.118 Uiso 0.616(9) 1 calc PR B 1
C82A C 0.8562(8) 0.5500(5) 0.6540(5) 0.044(3) Uiso 0.384(9) 1 d PD B 1
H82A H 0.8130 0.5149 0.6795 0.066 Uiso 0.384(9) 1 calc PR B 1
H82B H 0.9312 0.5356 0.6605 0.066 Uiso 0.384(9) 1 calc PR B 1
H82C H 0.8136 0.5427 0.6021 0.066 Uiso 0.384(9) 1 calc PR B 1
C83A C 0.9052(8) 0.7025(5) 0.6386(5) 0.076(2) Uiso 0.616(9) 1 d PD B 1
H83A H 0.8478 0.6917 0.5905 0.115 Uiso 0.616(9) 1 calc PR B 1
H83B H 0.9807 0.6996 0.6337 0.115 Uiso 0.616(9) 1 calc PR B 1
H83C H 0.9076 0.7567 0.6611 0.115 Uiso 0.616(9) 1 calc PR B 1
C81B C 0.7651(9) 0.5905(7) 0.6830(6) 0.062(3) Uiso 0.384(9) 1 d PD B 2
H81D H 0.7785 0.5434 0.7088 0.092 Uiso 0.384(9) 1 calc PR B 2
H81E H 0.7196 0.5722 0.6323 0.092 Uiso 0.384(9) 1 calc PR B 2
H81F H 0.7235 0.6223 0.7063 0.092 Uiso 0.384(9) 1 calc PR B 2
C82B C 0.9288(11) 0.5852(8) 0.6436(6) 0.208(5) Uiso 1 1 d D B 2
H82D H 0.9276 0.5329 0.6630 0.312 Uiso 1 1 calc R B 2
H82E H 1.0082 0.6118 0.6496 0.312 Uiso 1 1 calc R B 2
H82F H 0.8851 0.5764 0.5918 0.312 Uiso 1 1 calc R B 2
C83B C 0.8725(10) 0.7219(6) 0.6577(6) 0.057(3) Uiso 0.384(9) 1 d PD B 2
H83D H 0.8291 0.7142 0.6059 0.086 Uiso 0.384(9) 1 calc PR B 2
H83E H 0.9515 0.7502 0.6644 0.086 Uiso 0.384(9) 1 calc PR B 2
H83F H 0.8364 0.7542 0.6848 0.086 Uiso 0.384(9) 1 calc PR B 2

loop_
_atom_site_aniso_label
_atom_site_aniso_U_11
_atom_site_aniso_U_22
_atom_site_aniso_U_33
_atom_site_aniso_U_23
_atom_site_aniso_U_13
_atom_site_aniso_U_12
Sn1 0.03124(11) 0.04336(13) 0.03075(11) 0.00460(9) 0.01061(9) 0.00953(9)
Sn2 0.03224(11) 0.03780(12) 0.03059(11) 0.00303(9) 0.00877(9) 0.00573(9)
Sn3 0.03386(11) 0.03082(11) 0.02992(11) 0.00460(8) 0.00680(8) 0.00966(8)
Sn4 0.04443(13) 0.03323(11) 0.03702(12) 0.00891(9) 0.02117(10) 0.01178(9)
P1 0.0337(4) 0.0337(4) 0.0295(4) 0.0058(3) 0.0103(3) 0.0104(3)
P2 0.0338(4) 0.0312(4) 0.0294(4) 0.0056(3) 0.0111(3) 0.0084(3)
Si1 0.0350(5) 0.0569(6) 0.0423(5) 0.0018(4) 0.0168(4) 0.0081(4)
Si2 0.0360(5) 0.0505(6) 0.0422(5) -0.0027(4) 0.0141(4) -0.0011(4)
Si3 0.0450(5) 0.0412(5) 0.0597(6) 0.0006(5) 0.0037(5) 0.0210(4)
Si4 0.0624(6) 0.0395(5) 0.0599(6) 0.0110(4) 0.0404(5) 0.0111(5)
Cl1 0.0541(6) 0.0853(7) 0.0432(5) -0.0188(5) 0.0183(4) -0.0155(5)
Cl2 0.0440(5) 0.0894(8) 0.0563(6) -0.0148(5) 0.0254(4) 0.0006(5)
Cl3 0.0559(5) 0.0489(5) 0.0654(6) 0.0165(4) 0.0332(5) 0.0117(4)
Cl4 0.1002(8) 0.0352(5) 0.0986(8) 0.0193(5) 0.0714(7) 0.0242(5)
N1 0.0427(15) 0.0419(15) 0.0336(14) 0.0078(11) 0.0175(12) 0.0080(12)
N2 0.0445(17) 0.070(2) 0.0516(18) 0.0206(15) 0.0236(14) 0.0286(15)
N3 0.0306(13) 0.0528(17) 0.0353(14) 0.0102(12) 0.0054(11) 0.0034(12)
N4 0.0451(16) 0.0381(15) 0.0477(17) 0.0020(12) 0.0150(13) 0.0044(12)
N5 0.0425(15) 0.0347(14) 0.0355(14) 0.0004(11) 0.0070(12) 0.0138(12)
N6 0.0456(16) 0.0448(16) 0.0436(16) 0.0054(13) -0.0047(13) 0.0201(13)
N7 0.0408(16) 0.067(2) 0.0528(18) 0.0238(15) 0.0238(14) 0.0170(14)
N8 0.068(2) 0.0441(16) 0.0373(15) 0.0073(12) 0.0304(15) 0.0048(14)
C1 0.0395(17) 0.0439(18) 0.0343(16) 0.0040(13) 0.0163(14) 0.0148(14)
C2 0.042(2) 0.071(3) 0.057(2) 0.0025(19) 0.0243(18) 0.0145(18)
C3 0.064(2) 0.0436(19) 0.056(2) 0.0098(16) 0.0278(19) 0.0288(18)
C4 0.059(2) 0.064(2) 0.0349(18) 0.0035(16) 0.0225(17) 0.0211(19)
C5 0.0348(16) 0.0374(17) 0.0480(19) 0.0071(14) 0.0160(15) 0.0032(13)
C6 0.055(2) 0.0430(19) 0.058(2) 0.0157(17) 0.0253(19) 0.0036(17)
C7 0.050(2) 0.054(2) 0.052(2) 0.0053(18) 0.0044(18) -0.0059(18)
C8 0.044(2) 0.055(2) 0.094(3) 0.014(2) 0.036(2) 0.0109(18)
C10 0.049(2) 0.048(2) 0.0392(18) 0.0089(15) 0.0166(16) 0.0033(16)
C11 0.091(3) 0.085(3) 0.065(3) 0.034(2) 0.042(3) 0.026(3)
C12 0.124(5) 0.049(3) 0.068(3) 0.006(2) 0.010(3) 0.014(3)
C13 0.057(3) 0.092(4) 0.090(3) 0.051(3) 0.017(2) 0.023(2)
C14 0.055(2) 0.069(3) 0.059(2) -0.004(2) 0.032(2) 0.012(2)
C15 0.040(2) 0.093(3) 0.074(3) -0.006(3) 0.021(2) -0.001(2)
C16 0.050(2) 0.064(3) 0.085(3) 0.009(2) 0.034(2) 0.0004(19)
C17 0.056(3) 0.091(3) 0.058(3) -0.021(2) 0.009(2) -0.002(2)
C18 0.096(4) 0.046(2) 0.086(3) 0.014(2) -0.007(3) 0.030(2)
C19 0.051(3) 0.087(4) 0.117(4) -0.013(3) 0.027(3) 0.026(2)
C20 0.052(2) 0.081(3) 0.061(2) 0.024(2) 0.017(2) 0.036(2)
C21 0.125(6) 0.066(4) 0.182(8) 0.027(4) -0.015(5) 0.047(4)
C22 0.198(8) 0.107(5) 0.080(4) 0.031(4) -0.008(5) 0.062(5)
C23 0.237(10) 0.387(15) 0.340(14) 0.299(13) 0.245(11) 0.278(12)
C24 0.064(2) 0.044(2) 0.073(3) 0.0069(19) 0.035(2) 0.0020(18)
C25 0.107(4) 0.055(3) 0.131(5) 0.018(3) 0.091(4) 0.022(3)
C30 0.0398(19) 0.075(3) 0.046(2) 0.0252(19) 0.0051(16) 0.0049(18)
C31 0.074(3) 0.173(6) 0.062(3) 0.062(4) 0.033(3) 0.036(4)
C32 0.048(2) 0.095(4) 0.075(3) 0.036(3) 0.007(2) 0.022(2)
C33 0.083(3) 0.069(3) 0.091(4) 0.048(3) -0.022(3) -0.003(3)
C40 0.071(3) 0.037(2) 0.078(3) 0.0107(19) 0.015(2) 0.0068(19)
C41 0.189(7) 0.054(3) 0.064(3) 0.025(2) 0.018(4) -0.006(4)
C42 0.094(4) 0.039(2) 0.105(4) 0.000(2) 0.038(3) 0.002(2)
C43 0.076(4) 0.073(4) 0.260(10) 0.069(5) 0.036(5) 0.035(3)
C50 0.051(2) 0.0441(19) 0.0340(17) -0.0032(14) 0.0102(15) 0.0092(16)
C51 0.046(2) 0.065(2) 0.042(2) 0.0018(17) 0.0030(16) 0.0103(18)
C52 0.075(3) 0.092(3) 0.042(2) 0.013(2) 0.022(2) 0.011(3)
C53 0.080(3) 0.060(3) 0.062(3) -0.023(2) 0.006(2) 0.024(2)
C60 0.044(2) 0.062(2) 0.048(2) 0.0170(18) -0.0049(17) 0.0095(18)
C70 0.044(2) 0.063(2) 0.063(2) 0.023(2) 0.0174(18) 0.0209(18)
C71 0.220(9) 0.093(5) 0.135(6) -0.057(4) -0.107(6) 0.068(6)
C72 0.057(3) 0.277(11) 0.122(6) 0.040(6) 0.024(4) 0.052(5)
C73 0.097(4) 0.123(5) 0.075(4) 0.042(3) 0.009(3) 0.019(4)
C80 0.085(3) 0.048(2) 0.0381(19) 0.0075(16) 0.0292(19) 0.017(2)

loop_
_atom_type_symbol
_atom_type_description
_atom_type_scat_dispersion_real
_atom_type_scat_dispersion_imag
_atom_type_scat_source
C C 0.0033 0.0016 'International Tables Vol C Tables 4.2.6.8 and 6.1.1.4'
H H 0.0000 0.0000 'International Tables Vol C Tables 4.2.6.8 and 6.1.1.4'
N N 0.0061 0.0033 'International Tables Vol C Tables 4.2.6.8 and 6.1.1.4'
Si Si 0.0817 0.0704 'International Tables Vol C Tables 4.2.6.8 and 6.1.1.4'
P P 0.1023 0.0942 'International Tables Vol C Tables 4.2.6.8 and 6.1.1.4'
Cl Cl 0.1484 0.1585 'International Tables Vol C Tables 4.2.6.8 and 6.1.1.4'
Sn Sn -0.6537 1.4246 'International Tables Vol C Tables 4.2.6.8 and 6.1.1.4'

loop_
_geom_angle_atom_site_label_1
_geom_angle_atom_site_label_2
_geom_angle_atom_site_label_3
_geom_angle
N2 Sn1 N1 76.44(12)
N2 Sn1 Cl1 109.50(10)
N1 Sn1 Cl1 109.51(8)
N2 Sn1 P1 119.30(10)
N1 Sn1 P1 140.54(8)
Cl1 Sn1 P1 99.04(3)
N2 Sn1 Si1 38.17(9)
N1 Sn1 Si1 38.27(8)
Cl1 Sn1 Si1 114.94(3)
P1 Sn1 Si1 143.58(3)
N4 Sn2 N3 76.67(12)
N4 Sn2 Cl2 112.40(9)
N3 Sn2 Cl2 111.88(8)
N4 Sn2 P1 115.79(9)
N3 Sn2 P1 134.29(9)
Cl2 Sn2 P1 103.38(3)
N4 Sn2 Si2 38.06(9)
N3 Sn2 Si2 38.65(8)
Cl2 Sn2 Si2 117.52(3)
P1 Sn2 Si2 137.31(3)
N5 Sn3 N6 76.58(11)
N5 Sn3 Cl3 110.94(9)
N6 Sn3 Cl3 111.29(10)
N5 Sn3 P2 116.81(8)
N6 Sn3 P2 136.30(9)
Cl3 Sn3 P2 102.26(3)
N5 Sn3 Si3 37.96(8)
N6 Sn3 Si3 38.62(9)
Cl3 Sn3 Si3 117.88(3)
P2 Sn3 Si3 137.77(3)
N8 Sn4 N7 76.11(13)
N8 Sn4 Cl4 107.18(9)
N7 Sn4 Cl4 110.49(10)
N8 Sn4 P2 141.29(9)
N7 Sn4 P2 118.06(9)
Cl4 Sn4 P2 100.94(3)
N8 Sn4 Si4 37.98(10)
N7 Sn4 Si4 38.13(9)
Cl4 Sn4 Si4 114.29(3)
P2 Sn4 Si4 142.51(3)
C1 P1 Sn2 106.49(10)
C1 P1 Sn1 109.71(11)
Sn2 P1 Sn1 104.04(3)
C5 P2 Sn3 105.98(11)
C5 P2 Sn4 110.30(11)
Sn3 P2 Sn4 102.09(3)
N2 Si1 N1 92.62(13)
N2 Si1 C14 114.34(19)
N1 Si1 C14 114.11(17)
N2 Si1 C15 114.6(2)
N1 Si1 C15 113.88(19)
C14 Si1 C15 107.05(19)
N2 Si1 Sn1 46.20(10)
N1 Si1 Sn1 46.43(9)
C14 Si1 Sn1 126.73(13)
C15 Si1 Sn1 126.22(15)
N4 Si2 N3 92.67(13)
N4 Si2 C17 114.04(19)
N3 Si2 C17 115.6(2)
N4 Si2 C16 114.24(19)
N3 Si2 C16 112.78(18)
C17 Si2 C16 107.3(2)
N4 Si2 Sn2 46.09(10)
N3 Si2 Sn2 46.62(9)
C17 Si2 Sn2 125.83(15)
C16 Si2 Sn2 126.88(15)
N5 Si3 N6 92.73(13)
N5 Si3 C18 113.58(19)
N6 Si3 C18 114.2(2)
N5 Si3 C19 114.0(2)
N6 Si3 C19 113.6(2)
C18 Si3 C19 108.3(3)
N5 Si3 Sn3 46.15(9)
N6 Si3 Sn3 46.58(9)
C18 Si3 Sn3 126.71(19)
C19 Si3 Sn3 125.01(17)
N8 Si4 N7 92.17(14)
N8 Si4 C25 114.2(2)
N7 Si4 C25 114.1(2)
N8 Si4 C24 114.85(18)
N7 Si4 C24 115.40(19)
C25 Si4 C24 106.1(2)
N8 Si4 Sn4 46.02(9)
N7 Si4 Sn4 46.16(10)
C25 Si4 Sn4 126.29(15)
C24 Si4 Sn4 127.61(13)
C10 N1 Si1 133.8(2)
C10 N1 Sn1 130.5(2)
Si1 N1 Sn1 95.30(13)
C20 N2 Si1 134.0(3)
C20 N2 Sn1 130.3(2)
Si1 N2 Sn1 95.63(14)
C30 N3 Si2 131.8(2)
C30 N3 Sn2 130.0(2)
Si2 N3 Sn2 94.73(13)
C40 N4 Si2 133.9(3)
C40 N4 Sn2 129.1(3)
Si2 N4 Sn2 95.86(14)
C50 N5 Si3 133.1(2)
C50 N5 Sn3 129.8(2)
Si3 N5 Sn3 95.88(13)
C60 N6 Si3 133.1(2)
C60 N6 Sn3 131.5(3)
Si3 N6 Sn3 94.80(13)
C70 N7 Si4 133.6(2)
C70 N7 Sn4 130.6(2)
Si4 N7 Sn4 95.71(15)
C80 N8 Si4 133.1(2)
C80 N8 Sn4 130.6(2)
Si4 N8 Sn4 96.00(14)
C3 C1 C4 110.6(3)
C3 C1 C2 110.6(3)
C4 C1 C2 108.8(3)
C3 C1 P1 113.9(2)
C4 C1 P1 105.5(2)
C2 C1 P1 107.1(2)
C7 C5 C8 110.2(3)
C7 C5 C6 110.4(3)
C8 C5 C6 108.6(3)
C7 C5 P2 114.3(2)
C8 C5 P2 107.0(2)
C6 C5 P2 106.0(2)
N1 C10 C13 109.6(3)
N1 C10 C12 110.9(3)
C13 C10 C12 110.4(4)
N1 C10 C11 109.6(3)
C13 C10 C11 108.1(4)
C12 C10 C11 108.2(4)
C23 C20 N2 111.5(4)
C23 C20 C22 109.8(7)
N2 C20 C22 109.8(4)
C23 C20 C21 111.9(7)
N2 C20 C21 110.0(4)
C22 C20 C21 103.7(5)
N3 C30 C33 109.3(3)
N3 C30 C32 108.8(3)
C33 C30 C32 108.0(4)
N3 C30 C31 110.6(4)
C33 C30 C31 111.5(4)
C32 C30 C31 108.6(4)
N4 C40 C43 108.5(4)
N4 C40 C41 109.9(4)
C43 C40 C41 111.5(6)
N4 C40 C42 108.9(4)
C43 C40 C42 108.8(4)
C41 C40 C42 109.2(4)
N5 C50 C53 109.8(3)
N5 C50 C52 109.9(3)
C53 C50 C52 110.4(4)
N5 C50 C51 109.3(3)
C53 C50 C51 108.8(3)
C52 C50 C51 108.5(3)
C63A C60 C62B 130.2(7)
C63A C60 N6 116.2(6)
C62B C60 N6 113.7(5)
C63A C60 C63B 48.1(6)
C62B C60 C63B 115.6(7)
N6 C60 C63B 107.3(5)
C63A C60 C61A 115.0(7)
C62B C60 C61A 47.6(5)
N6 C60 C61A 106.3(5)
C63B C60 C61A 146.4(6)
C63A C60 C62A 106.5(7)
C62B C60 C62A 54.7(6)
N6 C60 C62A 110.1(5)
C63B C60 C62A 65.8(6)
C61A C60 C62A 101.8(6)
C63A C60 C61B 56.8(6)
C62B C60 C61B 106.7(7)
N6 C60 C61B 108.3(5)
C63B C60 C61B 104.7(6)
C61A C60 C61B 64.6(6)
C62A C60 C61B 141.5(6)
C71 C70 N7 109.4(4)
C71 C70 C72 115.2(6)
N7 C70 C72 109.0(4)
C71 C70 C73 108.8(6)
N7 C70 C73 108.8(4)
C72 C70 C73 105.6(5)
C81B C80 N8 108.7(5)
C81B C80 C83A 131.8(7)
N8 C80 C83A 113.2(5)
C81B C80 C83B 117.8(7)
N8 C80 C83B 105.6(5)
C83A C80 C83B 27.8(5)
C81B C80 C82A 65.8(7)
N8 C80 C82A 112.4(4)
C83A C80 C82A 115.8(6)
C83B C80 C82A 138.1(6)
C81B C80 C82B 104.9(8)
N8 C80 C82B 107.6(5)
C83A C80 C82B 84.2(7)
C83B C80 C82B 111.9(8)
C82A C80 C82B 39.9(5)
C81B C80 C81A 35.7(5)
N8 C80 C81A 111.1(4)
C83A C80 C81A 104.9(5)
C83B C80 C81A 83.8(6)
C82A C80 C81A 98.0(6)
C82B C80 C81A 132.0(7)

loop_
_geom_bond_atom_site_label_1
_geom_bond_atom_site_label_2
_geom_bond_distance
Sn1 N2 2.022(3)
Sn1 N1 2.028(3)
Sn1 Cl1 2.3831(10)
Sn1 P1 2.5083(8)
Sn1 Si1 2.7878(10)
Sn2 N4 2.019(3)
Sn2 N3 2.034(3)
Sn2 Cl2 2.3561(9)
Sn2 P1 2.4937(8)
Sn2 Si2 2.7886(10)
Sn3 N5 2.020(3)
Sn3 N6 2.031(3)
Sn3 Cl3 2.3542(9)
Sn3 P2 2.4971(8)
Sn3 Si3 2.7861(10)
Sn4 N8 2.017(3)
Sn4 N7 2.020(3)
Sn4 Cl4 2.3815(10)
Sn4 P2 2.5153(8)
Sn4 Si4 2.7874(10)
P1 C1 1.901(3)
P2 C5 1.895(3)
Si1 N2 1.731(3)
Si1 N1 1.734(3)
Si1 C14 1.871(4)
Si1 C15 1.873(4)
Si2 N4 1.728(3)
Si2 N3 1.748(3)
Si2 C17 1.862(4)
Si2 C16 1.864(4)
Si3 N5 1.723(3)
Si3 N6 1.745(3)
Si3 C18 1.862(4)
Si3 C19 1.869(5)
Si4 N8 1.725(3)
Si4 N7 1.730(3)
Si4 C25 1.865(4)
Si4 C24 1.866(4)
N1 C10 1.468(4)
N2 C20 1.468(5)
N3 C30 1.473(5)
N4 C40 1.476(5)
N5 C50 1.472(4)
N6 C60 1.463(4)
N7 C70 1.456(5)
N8 C80 1.481(5)
C1 C3 1.521(5)
C1 C4 1.528(5)
C1 C2 1.534(5)
C5 C7 1.519(5)
C5 C8 1.528(5)
C5 C6 1.536(5)
C10 C13 1.513(6)
C10 C12 1.521(6)
C10 C11 1.525(5)
C20 C23 1.455(7)
C20 C22 1.497(8)
C20 C21 1.515(8)
C30 C33 1.510(6)
C30 C32 1.528(5)
C30 C31 1.533(6)
C40 C43 1.510(7)
C40 C41 1.511(7)
C40 C42 1.541(6)
C50 C53 1.518(5)
C50 C52 1.522(5)
C50 C51 1.526(5)
C60 C63A 1.455(11)
C60 C62B 1.457(10)
C60 C63B 1.476(10)
C60 C61A 1.528(9)
C60 C62A 1.573(10)
C60 C61B 1.586(10)
C70 C71 1.444(7)
C70 C72 1.496(7)
C70 C73 1.531(7)
C80 C81B 1.441(11)
C80 C83A 1.504(8)
C80 C83B 1.514(10)
C80 C82A 1.558(9)
C80 C82B 1.564(10)
C80 C81A 1.571(9)
